data_1504200
loop_
_publ_author_name
'Balthaser, Bradley R.'
'McDonald, Frank E.'

_publ_section_title
;
 Br\/onsted acid-promoted glycosylations of disaccharide glycal
 substructures of the saccharomicins.
;
_journal_issue 21
_journal_name_full 'Organic letters'
_journal_page_first 4850
_journal_page_last 4853
_journal_paper_doi 10.1021/ol901923x
_journal_volume 11
_journal_year 2009
_chemical_formula_moiety 'C22 H35 N O11'
_chemical_formula_sum 'C22 H35 N O11'
_chemical_formula_weight 489.51
_chemical_name_systematic
;

 ?

;
_space_group_IT_number 19
_symmetry_cell_setting orthorhombic
_symmetry_space_group_name_Hall 'P 2ac 2ab'
_symmetry_space_group_name_H-M 'P 21 21 21'
_atom_sites_solution_hydrogens geom
_atom_sites_solution_primary direct
_atom_sites_solution_secondary difmap
_audit_creation_method SHELXL-97
_cell_angle_alpha 90.00
_cell_angle_beta 90.00
_cell_angle_gamma 90.00
_cell_formula_units_Z 4
_cell_length_a 8.1737(7)
_cell_length_b 10.9997(8)
_cell_length_c 29.222(2)
_cell_measurement_reflns_used 2341
_cell_measurement_temperature 173(2)
_cell_measurement_theta_max 60.19
_cell_measurement_theta_min 3.02
_cell_volume 2627.3(3)
_computing_cell_refinement 'Bruker SMART'
_computing_data_collection 'Bruker SMART'
_computing_data_reduction 'Bruker SAINT'
_computing_molecular_graphics 'Bruker SHELXTL'
_computing_publication_material 'Bruker SHELXTL'
_computing_structure_refinement 'SHELXL-97 (Sheldrick, 1997)'
_computing_structure_solution 'SHELXS-97 (Sheldrick, 1990)'
_diffrn_ambient_temperature 173(2)
_diffrn_measured_fraction_theta_full 0.882
_diffrn_measured_fraction_theta_max 0.882
_diffrn_measurement_device_type 'CCD area detector'
_diffrn_measurement_method 'phi and omega scans'
_diffrn_radiation_monochromator graphite
_diffrn_radiation_source 'fine-focus sealed tube'
_diffrn_radiation_type CuK\a
_diffrn_radiation_wavelength 1.54178
_diffrn_reflns_av_R_equivalents 0.0230
_diffrn_reflns_av_sigmaI/netI 0.0331
_diffrn_reflns_limit_h_max 6
_diffrn_reflns_limit_h_min -8
_diffrn_reflns_limit_k_max 12
_diffrn_reflns_limit_k_min -10
_diffrn_reflns_limit_l_max 28
_diffrn_reflns_limit_l_min -32
_diffrn_reflns_number 7946
_diffrn_reflns_theta_full 64.46
_diffrn_reflns_theta_max 64.46
_diffrn_reflns_theta_min 3.02
_exptl_absorpt_coefficient_mu 0.840
_exptl_absorpt_correction_T_max 0.9752
_exptl_absorpt_correction_T_min 0.8175
_exptl_absorpt_correction_type multi-scan
_exptl_absorpt_process_details 'SADABS V2.10, Sheldrick 2003'
_exptl_crystal_colour colourless
_exptl_crystal_density_diffrn 1.238
_exptl_crystal_density_method 'not measured'
_exptl_crystal_description plate
_exptl_crystal_F_000 1048
_exptl_crystal_size_max 0.25
_exptl_crystal_size_mid 0.20
_exptl_crystal_size_min 0.03
_refine_diff_density_max 0.482
_refine_diff_density_min -0.147
_refine_diff_density_rms 0.038
_refine_ls_abs_structure_details 'Flack H D (1983), Acta Cryst. A39, 876-881'
_refine_ls_abs_structure_Flack -0.1(2)
_refine_ls_extinction_method none
_refine_ls_goodness_of_fit_ref 1.038
_refine_ls_hydrogen_treatment constr
_refine_ls_matrix_type full
_refine_ls_number_parameters 319
_refine_ls_number_reflns 3685
_refine_ls_number_restraints 0
_refine_ls_restrained_S_all 1.038
_refine_ls_R_factor_all 0.0515
_refine_ls_R_factor_gt 0.0404
_refine_ls_shift/su_max 0.002
_refine_ls_shift/su_mean 0.000
_refine_ls_structure_factor_coef Fsqd
_refine_ls_weighting_details 'calc w=1/[\s^2^(Fo^2^)+(0.0614P)^2^+0.3928P] where P=(Fo^2^+2Fc^2^)/3'
_refine_ls_weighting_scheme calc
_refine_ls_wR_factor_gt 0.0995
_refine_ls_wR_factor_ref 0.1071
_reflns_number_gt 3148
_reflns_number_total 3685
_reflns_threshold_expression >2sigma(I)
_cod_data_source_file ol901923x_si_004.cif
_cod_data_source_block b0673bs
_cod_depositor_comments
;
The following automatic conversions were performed:

'_symmetry_cell_setting' value 'Orthorhombic' changed to
'orthorhombic' according to
/home/saulius/struct/CIF-dictionaries/cif_core.dic dictionary named
'cif_core.dic' version 2.4.2 from 2011-04-26.

Automatic conversion script
Id: cif_fix_values 1715 2011-07-08 13:25:40Z adriana 
;
_cod_original_sg_symbol_H-M P2(1)2(1)2(1)
_cod_database_code 1504200

loop_
_symmetry_equiv_pos_as_xyz
'x, y, z'
'-x+1/2, -y, z+1/2'
'-x, y+1/2, -z+1/2'
'x+1/2, -y+1/2, -z'

loop_
_atom_site_label
_atom_site_type_symbol
_atom_site_fract_x
_atom_site_fract_y
_atom_site_fract_z
_atom_site_U_iso_or_equiv
_atom_site_adp_type
_atom_site_occupancy
_atom_site_symmetry_multiplicity
_atom_site_calc_flag
_atom_site_refinement_flags
C1 C 0.2527(4) 0.3543(3) 0.41165(10) 0.0433(7) Uani 1 1 d .
H1 H 0.1550 0.3965 0.4248 0.052 Uiso 1 1 calc R
C2 C 0.2069(4) 0.2240(3) 0.40099(11) 0.0504(8) Uani 1 1 d .
H2A H 0.1187 0.2228 0.3783 0.076 Uiso 1 1 calc R
H2B H 0.1699 0.1836 0.4290 0.076 Uiso 1 1 calc R
H2C H 0.3025 0.1811 0.3888 0.076 Uiso 1 1 calc R
C3 C 0.3935(4) 0.3650(3) 0.44519(10) 0.0412(7) Uani 1 1 d .
H3 H 0.3620 0.3287 0.4753 0.049 Uiso 1 1 calc R
C4 C 0.6047(4) 0.2139(3) 0.45204(10) 0.0438(8) Uani 1 1 d .
C5 C 0.7577(4) 0.1704(3) 0.43018(11) 0.0567(9) Uani 1 1 d .
H5A H 0.8470 0.2268 0.4372 0.085 Uiso 1 1 calc R
H5B H 0.7424 0.1663 0.3970 0.085 Uiso 1 1 calc R
H5C H 0.7849 0.0894 0.4419 0.085 Uiso 1 1 calc R
C6 C 0.4417(4) 0.4967(3) 0.45145(10) 0.0430(7) Uani 1 1 d .
H6 H 0.3517 0.5417 0.4672 0.052 Uiso 1 1 calc R
C7 C 0.5929(6) 0.5803(4) 0.51435(12) 0.0626(10) Uani 1 1 d .
C8 C 0.7631(6) 0.5870(4) 0.53431(14) 0.0830(13) Uani 1 1 d .
H8A H 0.8173 0.6612 0.5236 0.125 Uiso 1 1 calc R
H8B H 0.8263 0.5159 0.5245 0.125 Uiso 1 1 calc R
H8C H 0.7563 0.5882 0.5678 0.125 Uiso 1 1 calc R
C9 C 0.4746(4) 0.5532(3) 0.40532(9) 0.0401(7) Uani 1 1 d .
H9 H 0.5719 0.5129 0.3912 0.048 Uiso 1 1 calc R
C10 C 0.6342(4) 0.7276(3) 0.38676(11) 0.0489(8) Uani 1 1 d .
C11 C 0.6525(5) 0.8600(3) 0.39628(13) 0.0607(10) Uani 1 1 d .
H11A H 0.7638 0.8859 0.3885 0.091 Uiso 1 1 calc R
H11B H 0.6322 0.8754 0.4288 0.091 Uiso 1 1 calc R
H11C H 0.5736 0.9058 0.3778 0.091 Uiso 1 1 calc R
C12 C 0.3288(4) 0.5368(3) 0.37426(10) 0.0416(7) Uani 1 1 d .
H12 H 0.2311 0.5809 0.3865 0.050 Uiso 1 1 calc R
C13 C 0.2570(4) 0.6056(2) 0.29670(9) 0.0368(7) Uani 1 1 d .
H13 H 0.1517 0.5646 0.3048 0.044 Uiso 1 1 calc R
C14 C 0.3270(3) 0.5497(2) 0.25266(10) 0.0361(7) Uani 1 1 d .
C15 C 0.3155(4) 0.4110(2) 0.25401(11) 0.0454(7) Uani 1 1 d .
H15A H 0.3688 0.3770 0.2269 0.068 Uiso 1 1 calc R
H15B H 0.2002 0.3866 0.2545 0.068 Uiso 1 1 calc R
H15C H 0.3701 0.3807 0.2816 0.068 Uiso 1 1 calc R
C16 C 0.6056(4) 0.5688(3) 0.21577(11) 0.0418(7) Uani 1 1 d .
C17 C 0.7797(4) 0.6020(3) 0.22616(12) 0.0476(8) Uani 1 1 d .
H17A H 0.8455 0.5278 0.2287 0.071 Uiso 1 1 calc R
H17B H 0.7842 0.6469 0.2551 0.071 Uiso 1 1 calc R
H17C H 0.8231 0.6530 0.2015 0.071 Uiso 1 1 calc R
C18 C 0.2317(4) 0.6002(2) 0.21169(10) 0.0382(7) Uani 1 1 d .
H18A H 0.2877 0.5762 0.1830 0.046 Uiso 1 1 calc R
H18B H 0.1207 0.5642 0.2113 0.046 Uiso 1 1 calc R
C19 C 0.2179(4) 0.7359(2) 0.21349(9) 0.0371(7) Uani 1 1 d .
H19 H 0.3294 0.7732 0.2121 0.044 Uiso 1 1 calc R
C20 C 0.1413(5) 0.9017(3) 0.16701(12) 0.0553(9) Uani 1 1 d .
H20A H 0.0945 0.9483 0.1924 0.083 Uiso 1 1 calc R
H20B H 0.0833 0.9218 0.1387 0.083 Uiso 1 1 calc R
H20C H 0.2574 0.9222 0.1637 0.083 Uiso 1 1 calc R
C21 C 0.2311(4) 0.7435(2) 0.29421(9) 0.0372(7) Uani 1 1 d .
H21 H 0.3398 0.7851 0.2926 0.045 Uiso 1 1 calc R
C22 C 0.1357(5) 0.7922(3) 0.33481(10) 0.0501(8) Uani 1 1 d .
H22A H 0.1211 0.8802 0.3315 0.075 Uiso 1 1 calc R
H22B H 0.1959 0.7752 0.3631 0.075 Uiso 1 1 calc R
H22C H 0.0283 0.7526 0.3361 0.075 Uiso 1 1 calc R
H1N H 0.545(5) 0.609(3) 0.2748(12) 0.065(12) Uiso 1 1 d .
N1 N 0.4998(3) 0.5888(2) 0.25043(10) 0.0375(5) Uani 1 1 d .
O1 O 0.2949(3) 0.41147(17) 0.36863(7) 0.0423(5) Uani 1 1 d .
O2 O 0.5343(3) 0.30176(17) 0.42660(6) 0.0415(5) Uani 1 1 d .
O3 O 0.5505(3) 0.1788(2) 0.48798(8) 0.0676(7) Uani 1 1 d .
O4 O 0.5894(3) 0.50356(19) 0.47833(7) 0.0515(6) Uani 1 1 d .
O5 O 0.4749(4) 0.6348(3) 0.52707(11) 0.1029(12) Uani 1 1 d .
O6 O 0.5093(3) 0.67943(18) 0.41171(7) 0.0456(5) Uani 1 1 d .
O7 O 0.7145(3) 0.6703(2) 0.35993(9) 0.0662(7) Uani 1 1 d .
O8 O 0.3764(3) 0.58431(18) 0.33213(6) 0.0426(5) Uani 1 1 d .
O9 O 0.1369(2) 0.77355(16) 0.25417(7) 0.0397(5) Uani 1 1 d .
O10 O 0.1251(3) 0.77511(17) 0.17615(7) 0.0449(5) Uani 1 1 d .
O11 O 0.5645(3) 0.5270(2) 0.17855(8) 0.0552(6) Uani 1 1 d .

loop_
_atom_site_aniso_label
_atom_site_aniso_U_11
_atom_site_aniso_U_22
_atom_site_aniso_U_33
_atom_site_aniso_U_23
_atom_site_aniso_U_13
_atom_site_aniso_U_12
C1 0.039(2) 0.0457(18) 0.0446(16) 0.0083(13) 0.0024(14) -0.0031(14)
C2 0.043(2) 0.056(2) 0.0523(19) 0.0084(15) -0.0014(15) -0.0081(15)
C3 0.0369(19) 0.0468(17) 0.0399(15) 0.0047(12) 0.0048(13) 0.0027(13)
C4 0.043(2) 0.0490(18) 0.0399(17) 0.0066(14) -0.0079(14) 0.0005(14)
C5 0.058(3) 0.059(2) 0.0531(19) 0.0035(17) 0.0024(17) 0.0110(18)
C6 0.038(2) 0.0514(18) 0.0400(16) -0.0006(13) -0.0008(14) -0.0001(14)
C7 0.071(3) 0.068(2) 0.048(2) -0.0153(18) 0.0002(19) -0.011(2)
C8 0.088(4) 0.088(3) 0.072(3) -0.014(2) -0.021(2) -0.022(3)
C9 0.038(2) 0.0383(16) 0.0439(16) 0.0008(12) 0.0022(13) 0.0000(13)
C10 0.042(2) 0.0485(19) 0.0566(19) 0.0041(16) -0.0037(17) -0.0058(16)
C11 0.063(3) 0.048(2) 0.072(2) 0.0008(17) -0.005(2) -0.0091(17)
C12 0.036(2) 0.0451(18) 0.0440(17) 0.0082(13) 0.0017(13) 0.0009(13)
C13 0.0280(18) 0.0383(16) 0.0440(16) 0.0061(12) -0.0025(13) -0.0069(12)
C14 0.0238(17) 0.0333(15) 0.0512(17) 0.0037(13) 0.0002(13) -0.0058(11)
C15 0.040(2) 0.0383(16) 0.0579(19) 0.0042(14) -0.0015(15) -0.0020(13)
C16 0.033(2) 0.0346(16) 0.058(2) 0.0030(14) 0.0034(15) 0.0002(12)
C17 0.031(2) 0.0426(17) 0.069(2) 0.0001(15) 0.0075(15) -0.0016(14)
C18 0.0287(18) 0.0426(17) 0.0431(16) -0.0008(13) -0.0031(13) 0.0016(13)
C19 0.0294(18) 0.0412(16) 0.0407(16) 0.0010(13) -0.0015(13) 0.0009(12)
C20 0.065(3) 0.0415(18) 0.059(2) 0.0100(15) -0.0050(18) 0.0051(16)
C21 0.0342(19) 0.0381(16) 0.0393(16) 0.0027(12) -0.0023(13) -0.0030(13)
C22 0.060(2) 0.0439(17) 0.0461(17) -0.0007(14) 0.0055(16) 0.0030(16)
N1 0.0257(14) 0.0389(13) 0.0480(15) 0.0029(12) 0.0011(12) -0.0030(10)
O1 0.0417(14) 0.0443(12) 0.0409(11) 0.0068(9) 0.0008(9) -0.0056(9)
O2 0.0419(14) 0.0431(11) 0.0394(10) 0.0053(9) 0.0011(9) 0.0023(9)
O3 0.0634(18) 0.0843(18) 0.0552(14) 0.0265(13) 0.0082(12) 0.0150(14)
O4 0.0526(16) 0.0562(13) 0.0456(12) -0.0058(10) -0.0109(10) 0.0036(11)
O5 0.083(2) 0.134(3) 0.092(2) -0.060(2) 0.0129(19) -0.003(2)
O6 0.0486(15) 0.0377(11) 0.0505(12) -0.0027(9) 0.0032(10) -0.0015(10)
O7 0.0555(17) 0.0538(14) 0.0893(18) -0.0076(13) 0.0214(15) -0.0085(12)
O8 0.0331(13) 0.0519(12) 0.0427(11) 0.0123(9) -0.0031(9) -0.0014(9)
O9 0.0337(12) 0.0397(10) 0.0457(11) 0.0035(9) 0.0002(9) 0.0059(9)
O10 0.0449(14) 0.0443(12) 0.0455(11) 0.0070(9) -0.0085(10) 0.0004(10)
O11 0.0447(15) 0.0617(14) 0.0592(14) -0.0121(12) 0.0087(11) -0.0055(11)

loop_
_atom_type_symbol
_atom_type_description
_atom_type_scat_dispersion_real
_atom_type_scat_dispersion_imag
_atom_type_scat_source
C C 0.0181 0.0091 'International Tables Vol C Tables 4.2.6.8 and 6.1.1.4'
H H 0.0000 0.0000 'International Tables Vol C Tables 4.2.6.8 and 6.1.1.4'
N N 0.0311 0.0180 'International Tables Vol C Tables 4.2.6.8 and 6.1.1.4'
O O 0.0492 0.0322 'International Tables Vol C Tables 4.2.6.8 and 6.1.1.4'

loop_
_geom_angle_atom_site_label_1
_geom_angle_atom_site_label_2
_geom_angle_atom_site_label_3
_geom_angle
O1 C1 C2 106.9(2)
O1 C1 C3 110.3(2)
C2 C1 C3 113.2(3)
O2 C3 C6 107.3(2)
O2 C3 C1 108.9(2)
C6 C3 C1 110.5(2)
O3 C4 O2 123.7(3)
O3 C4 C5 125.6(3)
O2 C4 C5 110.7(3)
O4 C6 C9 108.4(2)
O4 C6 C3 109.5(2)
C9 C6 C3 109.5(2)
O5 C7 O4 122.7(4)
O5 C7 C8 126.8(3)
O4 C7 C8 110.6(4)
O6 C9 C6 108.6(2)
O6 C9 C12 110.6(2)
C6 C9 C12 110.3(2)
O7 C10 O6 123.7(3)
O7 C10 C11 125.4(3)
O6 C10 C11 110.8(3)
O8 C12 O1 108.5(2)
O8 C12 C9 105.5(2)
O1 C12 C9 109.9(2)
O8 C13 C21 106.7(2)
O8 C13 C14 106.5(2)
C21 C13 C14 114.0(2)
N1 C14 C15 110.5(2)
N1 C14 C18 110.2(2)
C15 C14 C18 110.5(2)
N1 C14 C13 106.0(2)
C15 C14 C13 110.8(2)
C18 C14 C13 108.6(2)
O11 C16 N1 123.4(3)
O11 C16 C17 122.0(3)
N1 C16 C17 114.6(3)
C19 C18 C14 111.8(2)
O10 C19 O9 108.1(2)
O10 C19 C18 108.7(2)
O9 C19 C18 110.7(2)
O9 C21 C22 106.2(2)
O9 C21 C13 109.8(2)
C22 C21 C13 112.5(2)
C16 N1 C14 126.7(3)
C12 O1 C1 111.6(2)
C4 O2 C3 118.4(2)
C7 O4 C6 118.4(3)
C10 O6 C9 117.2(2)
C12 O8 C13 120.4(2)
C19 O9 C21 111.3(2)
C19 O10 C20 113.4(2)

loop_
_geom_bond_atom_site_label_1
_geom_bond_atom_site_label_2
_geom_bond_distance
C1 O1 1.447(3)
C1 C2 1.514(4)
C1 C3 1.516(4)
C3 O2 1.451(4)
C3 C6 1.513(4)
C4 O3 1.203(4)
C4 O2 1.348(3)
C4 C5 1.484(5)
C6 O4 1.442(4)
C6 C9 1.509(4)
C7 O5 1.195(5)
C7 O4 1.349(4)
C7 C8 1.511(6)
C9 O6 1.429(4)
C9 C12 1.509(4)
C10 O7 1.201(4)
C10 O6 1.362(4)
C10 C11 1.491(5)
C12 O8 1.393(3)
C12 O1 1.416(3)
C13 O8 1.442(3)
C13 C21 1.534(4)
C13 C14 1.537(4)
C14 N1 1.478(4)
C14 C15 1.528(4)
C14 C18 1.532(4)
C16 O11 1.228(4)
C16 N1 1.350(4)
C16 C17 1.500(4)
C18 C19 1.499(4)
C19 O10 1.397(3)
C19 O9 1.422(3)
C20 O10 1.424(3)
C21 O9 1.439(3)
C21 C22 1.517(4)

loop_
_geom_hbond_atom_site_label_D
_geom_hbond_atom_site_label_H
_geom_hbond_atom_site_label_A
_geom_hbond_distance_DH
_geom_hbond_distance_HA
_geom_hbond_distance_DA
_geom_hbond_angle_DHA
N1 H1N O8 0.83(3) 2.18(4) 2.592(3) 110(3)

loop_
_geom_torsion_atom_site_label_1
_geom_torsion_atom_site_label_2
_geom_torsion_atom_site_label_3
_geom_torsion_atom_site_label_4
_geom_torsion
O1 C1 C3 O2 -61.9(3)
C2 C1 C3 O2 57.9(3)
O1 C1 C3 C6 55.7(3)
C2 C1 C3 C6 175.5(3)
O2 C3 C6 O4 -53.5(3)
C1 C3 C6 O4 -172.1(2)
O2 C3 C6 C9 65.2(3)
C1 C3 C6 C9 -53.3(3)
O4 C6 C9 O6 -64.3(3)
C3 C6 C9 O6 176.2(2)
O4 C6 C9 C12 174.3(2)
C3 C6 C9 C12 54.8(3)
O6 C9 C12 O8 63.8(3)
C6 C9 C12 O8 -176.0(2)
O6 C9 C12 O1 -179.4(2)
C6 C9 C12 O1 -59.2(3)
O8 C13 C14 N1 -45.5(3)
C21 C13 C14 N1 72.0(3)
O8 C13 C14 C15 74.5(3)
C21 C13 C14 C15 -168.1(2)
O8 C13 C14 C18 -163.9(2)
C21 C13 C14 C18 -46.5(3)
N1 C14 C18 C19 -66.6(3)
C15 C14 C18 C19 170.9(3)
C13 C14 C18 C19 49.2(3)
C14 C18 C19 O10 -177.9(2)
C14 C18 C19 O9 -59.3(3)
O8 C13 C21 O9 169.4(2)
C14 C13 C21 O9 52.1(3)
O8 C13 C21 C22 -72.5(3)
C14 C13 C21 C22 170.2(3)
O11 C16 N1 C14 9.2(4)
C17 C16 N1 C14 -170.8(3)
C15 C14 N1 C16 65.3(4)
C18 C14 N1 C16 -57.1(3)
C13 C14 N1 C16 -174.6(3)
O8 C12 O1 C1 177.0(2)
C9 C12 O1 C1 62.2(3)
C2 C1 O1 C12 175.9(3)
C3 C1 O1 C12 -60.7(3)
O3 C4 O2 C3 5.5(4)
C5 C4 O2 C3 -173.0(3)
C6 C3 O2 C4 115.9(3)
C1 C3 O2 C4 -124.5(3)
O5 C7 O4 C6 6.3(5)
C8 C7 O4 C6 -172.6(3)
C9 C6 O4 C7 110.0(3)
C3 C6 O4 C7 -130.6(3)
O7 C10 O6 C9 0.4(5)
C11 C10 O6 C9 178.5(3)
C6 C9 O6 C10 138.0(3)
C12 C9 O6 C10 -100.8(3)
O1 C12 O8 C13 74.5(3)
C9 C12 O8 C13 -167.8(2)
C21 C13 O8 C12 106.1(3)
C14 C13 O8 C12 -131.7(2)
O10 C19 O9 C21 -176.1(2)
C18 C19 O9 C21 64.9(3)
C22 C21 O9 C19 177.9(2)
C13 C21 O9 C19 -60.2(3)
O9 C19 O10 C20 76.2(3)
C18 C19 O10 C20 -163.5(3)
